data_4119724
loop_
_publ_author_name
'Silvia Gomez-Coca'
'Eduard Cremades'
'N\'uria Aliaga-Alcalde'
'Eliseo Ruiz'

_publ_contact_author_name
;
;
_publ_section_title
;
 Mononuclear Single-Molecule Magnets: Tailoring the Magnetic Anisotropy of
 First-Row Transition-Metal Complexes
;
_journal_name_full 'Journal of the American Chemical Society'
_journal_page_first 7010
_journal_page_last 7018
_journal_paper_doi 10.1021/ja4015138
_journal_volume 135
_journal_year 2013
_chemical_formula_moiety 'C39 H73 Co2 K2 N9 O7'
_chemical_formula_sum 'C39 H73 Co2 K2 N9 O7'
_chemical_formula_weight 976.12
_chemical_name_systematic
;
 ?
;
_space_group_crystal_system monoclinic
_space_group_IT_number 15
_space_group_name_Hall '-C 2yc'
_space_group_name_H-M_alt 'C 1 2/c 1'
_symmetry_space_group_name_Hall '-C 2yc'
_symmetry_space_group_name_H-M 'C 1 2/c 1'
_atom_sites_solution_hydrogens geom
_atom_sites_solution_primary iterative
_atom_sites_solution_secondary difmap
_audit_creation_date 2013-01-22
_audit_creation_method
;
  Olex2 1.2
  (compiled 2012.12.05 svn.r2549, GUI svn.r4385)
;
_cell_angle_alpha 90.00
_cell_angle_beta 102.82(3)
_cell_angle_gamma 90.00
_cell_formula_units_Z 4
_cell_length_a 18.951(10)
_cell_length_b 9.858(4)
_cell_length_c 28.893(8)
_cell_measurement_reflns_used 252
_cell_measurement_temperature 173(2)
_cell_measurement_theta_max 31
_cell_measurement_theta_min 3
_cell_volume 5263(4)
_computing_cell_refinement 'AUTOMAR (Claudio Klein, 2007)'
_computing_data_collection 'MARXDS (Claudio Klein, 2005)'
_computing_data_reduction 'MARSCALE (Claudio Klein, 2007)'
_computing_molecular_graphics
;
O. V. Dolomanov, L. J. Bourhis, R. J. Gildea, J. A. K. Howard and H. Puschmann,
OLEX2: a complete structure solution, refinement and analysis program.
J. Appl. Cryst. (2009). 42, 339-341.
;
_computing_publication_material
;
O. V. Dolomanov, L. J. Bourhis, R. J. Gildea, J. A. K. Howard and H. Puschmann,
OLEX2: a complete structure solution, refinement and analysis program.
J. Appl. Cryst. (2009). 42, 339-341.
;
_computing_structure_refinement
;
olex2.refine (L.J. Bourhis, O.V. Dolomanov, R.J. Gildea, J.A.K. Howard,
H. Puschmann, in preparation, 2011)
;
_computing_structure_solution
;
olex2.solve (L.J. Bourhis, O.V. Dolomanov, R.J. Gildea, J.A.K. Howard,
H. Puschmann, in preparation, 2011)
;
_diffrn_ambient_temperature 173(2)
_diffrn_measured_fraction_theta_full 0.754
_diffrn_measured_fraction_theta_max 0.575
_diffrn_measurement_device_type 'MAR345 with image plate detector'
_diffrn_measurement_method 'phi scan'
_diffrn_radiation_monochromator graphite
_diffrn_radiation_type MoK\a
_diffrn_radiation_wavelength 0.71073
_diffrn_reflns_av_R_equivalents 0.0431
_diffrn_reflns_av_unetI/netI 0.0562
_diffrn_reflns_limit_h_max 19
_diffrn_reflns_limit_h_min -21
_diffrn_reflns_limit_k_max 11
_diffrn_reflns_limit_k_min -12
_diffrn_reflns_limit_l_max 39
_diffrn_reflns_limit_l_min -39
_diffrn_reflns_number 11564
_diffrn_reflns_theta_full 25.00
_diffrn_reflns_theta_max 30.71
_diffrn_reflns_theta_min 1.45
_diffrn_source 'fine-focus sealed tube'
_exptl_absorpt_coefficient_mu 0.837
_exptl_absorpt_correction_T_max 0.92
_exptl_absorpt_correction_T_min 0.90
_exptl_absorpt_correction_type empirical
_exptl_absorpt_process_details sadabs
_exptl_crystal_colour blue
_exptl_crystal_density_diffrn 1.232
_exptl_crystal_description prism
_exptl_crystal_F_000 2072
_exptl_crystal_size_max 0.2
_exptl_crystal_size_mid 0.1
_exptl_crystal_size_min 0.1
_refine_diff_density_max 0.356
_refine_diff_density_min -0.446
_refine_diff_density_rms 0.082
_refine_ls_extinction_method none
_refine_ls_goodness_of_fit_ref 1.134
_refine_ls_hydrogen_treatment constr
_refine_ls_matrix_type full
_refine_ls_number_parameters 281
_refine_ls_number_reflns 4709
_refine_ls_number_restraints 7
_refine_ls_restrained_S_all 1.134
_refine_ls_R_factor_all 0.0753
_refine_ls_R_factor_gt 0.0554
_refine_ls_shift/su_max 0.001
_refine_ls_shift/su_mean 0.000
_refine_ls_structure_factor_coef Fsqd
_refine_ls_weighting_details 'calc w=1/[\s^2^(Fo^2^)+(0.0888P)^2^+3.1525P] where P=(Fo^2^+2Fc^2^)/3'
_refine_ls_weighting_scheme calc
_refine_ls_wR_factor_gt 0.1653
_refine_ls_wR_factor_ref 0.1763
_reflns_number_gt 3552
_reflns_number_total 4709
_reflns_threshold_expression >2sigma(I)
_cod_data_source_file ja4015138_si_002.cif
_cod_data_source_block nuom141a
_cod_database_code 4119724
_olex2_refinement_description
;
1. others
 Fixed Sof: C19(0.5) C20(0.5) C21(0.5)
 Fixed U12: N5(0) O4(0)
 Fixed U23: N5(0) O4(0)
 Fixed Uiso: H1A(0.081) H1B(0.081) H4A(0.097) H4B(0.097) H4C(0.097) H5A(0.122)
 H5B(0.122) H5C(0.122) H6A(0.115) H6B(0.115) H6C(0.115) H7A(0.08) H7B(0.08)
 H10A(0.141) H10B(0.141) H10C(0.141) H11A(0.149) H11B(0.149) H11C(0.149)
 H12A(0.14) H12B(0.14) H12C(0.14) H13A(0.076) H13B(0.076) H16A(0.119)
 H16B(0.119) H16C(0.119) H17A(0.127) H17B(0.127) H17C(0.127) H18A(0.138)
 H18B(0.138) H18C(0.138)
 Fixed X: H1A(0.2313) H1B(0.1745) H4A(0.1327) H4B(0.0497) H4C(0.0903) H5A(0)
 H5B(-0.0393) H5C(-0.0121) H6A(0.1161) H6B(0.0602) H6C(0.0329) H7A(0.1204)
 H7B(0.1854) H10A(0.1979) H10B(0.2194) H10C(0.2709) H11A(0.2687) H11B(0.2174)
 H11C(0.1949) H12A(0.0791) H12B(0.0778) H12C(0.1005) H13A(0.3023) H13B(0.3073)
 H16A(0.4427) H16B(0.431) H16C(0.3815) H17A(0.2644) H17B(0.2725) H17C(0.3223)
 H18A(0.3603) H18B(0.4184) H18C(0.4293) N5(0.5) O4(0.5)
 Fixed Y: H1A(0.7628) H1B(0.711) H4A(0.6216) H4B(0.6034) H4C(0.5029)
 H5A(0.5587) H5B(0.66) H5C(0.7097) H6A(0.8561) H6B(0.8954) H6C(0.8454)
 H7A(0.496) H7B(0.4289) H10A(0.3448) H10B(0.1932) H10C(0.2877) H11A(0.1222)
 H11B(0.0266) H11C(0.0748) H12A(0.267) H12B(0.165) H12C(0.1148) H13A(0.4442)
 H13B(0.5909) H16A(0.5117) H16B(0.5531) H16C(0.4424) H17A(0.7262) H17B(0.574)
 H17C(0.6849) H18A(0.8367) H18B(0.7973) H18C(0.7546)
 Fixed Z: H1A(0.1954) H1B(0.2234) H4A(0.023) H4B(0.0016) H4C(0.0406)
 H5A(0.0908) H5B(0.0517) H5C(0.1042) H6A(0.0454) H6B(0.0758) H6C(0.0234)
 H7A(0.2007) H7B(0.2364) H10A(0.0437) H10B(0.0378) H10C(0.074) H11A(0.1397)
 H11B(0.1039) H11C(0.1503) H12A(0.0601) H12B(0.1016) H12C(0.0555) H13A(0.2197)
 H13B(0.241) H16A(0.1195) H16B(0.0659) H16C(0.0814) H17A(0.0553) H17B(0.0417)
 H17C(0.0267) H18A(0.1176) H18B(0.0888) H18C(0.1422) N5(0.25) O4(0.25)
;

loop_
_space_group_symop_id
_space_group_symop_operation_xyz
1 'x, y, z'
2 '-x, y, -z+1/2'
3 'x+1/2, y+1/2, z'
4 '-x+1/2, y+1/2, -z+1/2'
5 '-x, -y, -z'
6 'x, -y, z-1/2'
7 '-x+1/2, -y+1/2, -z'
8 'x+1/2, -y+1/2, z-1/2'

loop_
_atom_site_label
_atom_site_type_symbol
_atom_site_fract_x
_atom_site_fract_y
_atom_site_fract_z
_atom_site_U_iso_or_equiv
_atom_site_adp_type
_atom_site_occupancy
_atom_site_symmetry_multiplicity
_atom_site_calc_flag
_atom_site_refinement_flags
Co1 Co 0.20949(3) 0.53227(4) 0.119414(15) 0.0473(2) Uani 1 1 d .
K2 K 0.54833(5) 0.53138(8) 0.20345(3) 0.0529(2) Uani 1 1 d .
N1 N 0.12952(18) 0.6646(3) 0.11238(10) 0.0533(8) Uani 1 1 d .
N2 N 0.18687(19) 0.3422(3) 0.13241(11) 0.0591(8) Uani 1 1 d .
N3 N 0.31198(18) 0.5939(3) 0.13360(9) 0.0525(8) Uani 1 1 d .
N4 N 0.21753(18) 0.5595(3) 0.19138(10) 0.0543(8) Uani 1 1 d .
O1 O 0.08835(19) 0.8290(3) 0.15825(11) 0.0784(9) Uani 1 1 d .
O2 O 0.1328(2) 0.2296(4) 0.18674(12) 0.0900(10) Uani 1 1 d U
O3 O 0.41147(18) 0.5927(3) 0.19868(10) 0.0726(8) Uani 1 1 d .
C1 C 0.1915(3) 0.7003(4) 0.19427(14) 0.0675(11) Uani 1 1 d .
H1A H 0.2313 0.7628 0.1954 0.081 Uiso 1 1 calc R
H1B H 0.1745 0.7110 0.2234 0.081 Uiso 1 1 calc R
C2 C 0.1298(2) 0.7358(4) 0.15170(13) 0.0604(10) Uani 1 1 d .
C3 C 0.0700(2) 0.6894(4) 0.06932(13) 0.0598(9) Uani 1 1 d U
C4 C 0.0874(3) 0.5953(4) 0.02985(13) 0.0645(11) Uani 1 1 d .
H4A H 0.1327 0.6216 0.0230 0.097 Uiso 1 1 calc R
H4B H 0.0497 0.6034 0.0016 0.097 Uiso 1 1 calc R
H4C H 0.0903 0.5029 0.0406 0.097 Uiso 1 1 calc R
C5 C -0.0019(3) 0.6510(6) 0.07995(17) 0.0811(13) Uani 1 1 d U
H5A H 0.0000 0.5587 0.0908 0.122 Uiso 1 1 calc R
H5B H -0.0393 0.6600 0.0517 0.122 Uiso 1 1 calc R
H5C H -0.0121 0.7097 0.1042 0.122 Uiso 1 1 calc R
C6 C 0.0698(3) 0.8350(4) 0.05185(16) 0.0768(13) Uani 1 1 d .
H6A H 0.1161 0.8561 0.0454 0.115 Uiso 1 1 calc R
H6B H 0.0602 0.8954 0.0758 0.115 Uiso 1 1 calc R
H6C H 0.0329 0.8454 0.0234 0.115 Uiso 1 1 calc R
C7 C 0.1679(3) 0.4560(4) 0.20362(14) 0.0665(11) Uani 1 1 d .
H7A H 0.1204 0.4960 0.2007 0.080 Uiso 1 1 calc R
H7B H 0.1854 0.4289 0.2364 0.080 Uiso 1 1 calc R
C8 C 0.1611(2) 0.3285(4) 0.17158(14) 0.0611(10) Uani 1 1 d U
C9 C 0.1818(3) 0.2239(4) 0.09951(16) 0.0732(11) Uani 1 1 d U
C10 C 0.2213(4) 0.2665(6) 0.05995(18) 0.0943(16) Uani 1 1 d U
H10A H 0.1979 0.3448 0.0437 0.141 Uiso 1 1 calc R
H10B H 0.2194 0.1932 0.0378 0.141 Uiso 1 1 calc R
H10C H 0.2709 0.2877 0.0740 0.141 Uiso 1 1 calc R
C11 C 0.2192(3) 0.1004(6) 0.1258(2) 0.0990(18) Uani 1 1 d U
H11A H 0.2687 0.1222 0.1397 0.149 Uiso 1 1 calc R
H11B H 0.2174 0.0266 0.1039 0.149 Uiso 1 1 calc R
H11C H 0.1949 0.0748 0.1503 0.149 Uiso 1 1 calc R
C12 C 0.1023(3) 0.1894(5) 0.07705(19) 0.0932(17) Uani 1 1 d .
H12A H 0.0791 0.2670 0.0601 0.140 Uiso 1 1 calc R
H12B H 0.0778 0.1650 0.1016 0.140 Uiso 1 1 calc R
H12C H 0.1005 0.1148 0.0555 0.140 Uiso 1 1 calc R
C13 C 0.2942(3) 0.5393(4) 0.21171(14) 0.0633(11) Uani 1 1 d .
H13A H 0.3023 0.4442 0.2197 0.076 Uiso 1 1 calc R
H13B H 0.3073 0.5909 0.2410 0.076 Uiso 1 1 calc R
C14 C 0.3442(2) 0.5809(4) 0.17934(13) 0.0549(10) Uani 1 1 d .
C15 C 0.3541(3) 0.6356(5) 0.09789(14) 0.0661(10) Uani 1 1 d U
C16 C 0.4073(3) 0.5255(5) 0.09048(17) 0.0795(13) Uani 1 1 d U
H16A H 0.4427 0.5117 0.1195 0.119 Uiso 1 1 calc R
H16B H 0.4310 0.5531 0.0659 0.119 Uiso 1 1 calc R
H16C H 0.3815 0.4424 0.0814 0.119 Uiso 1 1 calc R
C17 C 0.2981(3) 0.6572(6) 0.05101(16) 0.0850(15) Uani 1 1 d U
H17A H 0.2644 0.7262 0.0553 0.127 Uiso 1 1 calc R
H17B H 0.2725 0.5740 0.0417 0.127 Uiso 1 1 calc R
H17C H 0.3223 0.6849 0.0267 0.127 Uiso 1 1 calc R
C18 C 0.3943(3) 0.7684(5) 0.1130(2) 0.0919(15) Uani 1 1 d U
H18A H 0.3603 0.8367 0.1176 0.138 Uiso 1 1 calc R
H18B H 0.4184 0.7973 0.0888 0.138 Uiso 1 1 calc R
H18C H 0.4293 0.7546 0.1422 0.138 Uiso 1 1 calc R
N5 N 0.5000 0.0869(6) 0.2500 0.0901(18) Uani 1 2 d S
O4 O 0.5000 0.3115(6) 0.2500 0.110(2) Uani 1 2 d S
C19 C 0.4774(8) -0.0482(14) 0.2309(5) 0.119(5) Uani 0.50 1 d P
C20 C 0.5439(8) 0.0732(18) 0.2970(5) 0.121(5) Uani 0.50 1 d P
C21 C 0.4756(8) 0.2016(13) 0.2272(4) 0.106(4) Uani 0.50 1 d P

loop_
_atom_site_aniso_label
_atom_site_aniso_U_11
_atom_site_aniso_U_22
_atom_site_aniso_U_33
_atom_site_aniso_U_23
_atom_site_aniso_U_13
_atom_site_aniso_U_12
Co1 0.0440(4) 0.0508(3) 0.0476(2) -0.00167(17) 0.0113(2) -0.0009(2)
K2 0.0493(6) 0.0572(4) 0.0533(4) -0.0008(3) 0.0137(4) 0.0005(4)
N1 0.049(2) 0.0565(16) 0.0550(15) -0.0051(12) 0.0125(14) -0.0007(14)
N2 0.052(2) 0.0618(17) 0.0652(17) 0.0007(14) 0.0178(16) -0.0037(16)
N3 0.045(2) 0.0601(16) 0.0529(14) 0.0002(12) 0.0129(14) 0.0003(14)
N4 0.048(2) 0.0641(17) 0.0519(15) -0.0026(12) 0.0125(14) -0.0025(14)
O1 0.074(2) 0.0799(19) 0.0835(19) -0.0109(15) 0.0228(17) 0.0080(17)
O2 0.087(3) 0.088(2) 0.096(2) 0.0173(17) 0.023(2) -0.0165(18)
O3 0.054(2) 0.094(2) 0.0683(16) -0.0027(15) 0.0103(15) -0.0012(16)
C1 0.063(3) 0.077(3) 0.066(2) -0.0125(18) 0.021(2) -0.002(2)
C2 0.055(3) 0.064(2) 0.0620(19) -0.0061(16) 0.0139(19) 0.000(2)
C3 0.055(2) 0.062(2) 0.0602(19) -0.0009(15) 0.0070(18) 0.0035(18)
C4 0.061(3) 0.065(2) 0.063(2) 0.0012(17) 0.0045(19) 0.000(2)
C5 0.060(3) 0.099(3) 0.085(3) -0.002(2) 0.018(2) -0.002(3)
C6 0.078(4) 0.073(3) 0.076(3) 0.000(2) 0.009(2) 0.005(2)
C7 0.057(3) 0.085(3) 0.061(2) 0.0053(18) 0.020(2) 0.003(2)
C8 0.052(3) 0.068(2) 0.063(2) 0.0053(16) 0.0117(19) 0.0005(17)
C9 0.073(4) 0.062(2) 0.083(3) -0.0078(17) 0.015(2) -0.005(2)
C10 0.107(5) 0.085(3) 0.098(3) -0.009(3) 0.039(3) -0.004(3)
C11 0.095(5) 0.079(3) 0.119(4) 0.007(3) 0.015(3) 0.010(3)
C12 0.098(5) 0.080(3) 0.095(3) -0.002(2) 0.008(3) -0.009(3)
C13 0.053(3) 0.079(3) 0.0576(19) -0.0030(17) 0.0121(19) -0.003(2)
C14 0.047(3) 0.062(2) 0.0565(18) -0.0029(15) 0.0141(19) -0.0005(18)
C15 0.059(3) 0.081(2) 0.0621(19) 0.0064(17) 0.0220(17) -0.0054(16)
C16 0.069(4) 0.100(3) 0.073(3) -0.001(2) 0.024(2) 0.005(2)
C17 0.068(4) 0.115(4) 0.072(2) 0.015(2) 0.016(2) -0.002(3)
C18 0.081(4) 0.091(3) 0.107(4) 0.005(3) 0.027(3) -0.021(3)
N5 0.099(5) 0.071(3) 0.113(5) 0.000 0.049(4) 0.000
O4 0.157(6) 0.076(3) 0.113(4) 0.000 0.067(4) 0.000
C19 0.107(15) 0.100(8) 0.158(15) -0.037(8) 0.048(10) -0.008(7)
C20 0.109(12) 0.142(13) 0.112(10) 0.012(8) 0.022(9) 0.005(10)
C21 0.133(13) 0.095(8) 0.100(7) -0.005(6) 0.050(8) 0.011(7)

loop_
_atom_type_symbol
_atom_type_description
_atom_type_scat_dispersion_real
_atom_type_scat_dispersion_imag
_atom_type_scat_source
C C 0.0033 0.0016 'International Tables Vol C Tables 4.2.6.8 and 6.1.1.4'
H H 0.0000 0.0000 'International Tables Vol C Tables 4.2.6.8 and 6.1.1.4'
Co Co 0.3494 0.9721 'International Tables Vol C Tables 4.2.6.8 and 6.1.1.4'
K K 0.2009 0.2494 'International Tables Vol C Tables 4.2.6.8 and 6.1.1.4'
N N 0.0061 0.0033 'International Tables Vol C Tables 4.2.6.8 and 6.1.1.4'
O O 0.0106 0.0060 'International Tables Vol C Tables 4.2.6.8 and 6.1.1.4'

loop_
_geom_angle_atom_site_label_1
_geom_angle_atom_site_label_2
_geom_angle_atom_site_label_3
_geom_angle
_geom_angle_site_symmetry_1
_geom_angle_site_symmetry_3
N1 Co1 N2 116.85(14) . .
N1 Co1 N3 120.76(13) . .
N1 Co1 N4 84.35(12) . .
N2 Co1 N3 119.55(14) . .
N2 Co1 N4 84.41(12) . .
N3 Co1 N4 84.41(13) . .
O1 K2 K2 129.50(8) 3_545 2_655
O1 K2 O2 102.77(12) 3_545 3
O1 K2 O3 123.04(11) 3_545 .
O1 K2 O3 128.73(11) 3_545 2_655
O1 K2 O4 79.05(11) 3_545 .
O2 K2 K2 124.81(8) 3 2_655
O2 K2 O3 89.13(11) 3 2_655
O2 K2 O4 159.20(8) 3 .
O3 K2 K2 46.88(7) 2_655 2_655
O3 K2 K2 51.46(7) . 2_655
O3 K2 O2 116.76(12) . 3
O3 K2 O3 92.69(10) . 2_655
O3 K2 O4 77.33(9) . .
C13 K2 K2 88.39(8) 2_655 2_655
O4 K2 K2 50.49(7) . 2_655
O4 K2 O3 74.35(9) . 2_655
C2 N1 Co1 113.7(3) . .
C2 N1 C3 118.7(3) . .
C3 N1 Co1 127.6(2) . .
C8 N2 Co1 113.1(3) . .
C8 N2 C9 118.5(3) . .
C9 N2 Co1 127.2(3) . .
C14 N3 Co1 112.7(3) . .
C14 N3 C15 120.9(3) . .
C15 N3 Co1 126.0(2) . .
C1 N4 Co1 103.1(2) . .
C1 N4 C7 113.2(3) . .
C7 N4 Co1 104.0(2) . .
C13 N4 Co1 103.4(2) . .
C13 N4 C1 114.9(3) . .
C13 N4 C7 116.1(3) . .
C2 O1 K2 155.1(3) . 3_455
C8 O2 K2 167.4(3) . 3_445
K2 O3 K2 81.66(9) . 2_655
C14 O3 K2 116.0(3) . 2_655
C14 O3 K2 151.1(3) . .
N4 C1 H1A 109.2 . .
N4 C1 H1B 109.2 . .
N4 C1 C2 111.8(3) . .
H1A C1 H1B 107.9 . .
C2 C1 H1A 109.2 . .
C2 C1 H1B 109.2 . .
N1 C2 C1 114.9(4) . .
O1 C2 N1 129.1(4) . .
O1 C2 C1 116.0(3) . .
N1 C3 C4 105.5(3) . .
N1 C3 C5 109.6(3) . .
N1 C3 C6 112.0(3) . .
C5 C3 C4 110.2(4) . .
C5 C3 C6 111.6(4) . .
C6 C3 C4 107.7(3) . .
C3 C4 H4A 109.5 . .
C3 C4 H4B 109.5 . .
C3 C4 H4C 109.5 . .
H4A C4 H4B 109.5 . .
H4A C4 H4C 109.5 . .
H4B C4 H4C 109.5 . .
C3 C5 H5A 109.5 . .
C3 C5 H5B 109.5 . .
C3 C5 H5C 109.5 . .
H5A C5 H5B 109.5 . .
H5A C5 H5C 109.5 . .
H5B C5 H5C 109.5 . .
C3 C6 H6A 109.5 . .
C3 C6 H6B 109.5 . .
C3 C6 H6C 109.5 . .
H6A C6 H6B 109.5 . .
H6A C6 H6C 109.5 . .
H6B C6 H6C 109.5 . .
N4 C7 H7A 109.0 . .
N4 C7 H7B 109.0 . .
N4 C7 C8 112.9(3) . .
H7A C7 H7B 107.8 . .
C8 C7 H7A 109.0 . .
C8 C7 H7B 109.0 . .
N2 C8 C7 115.2(4) . .
O2 C8 N2 130.4(4) . .
O2 C8 C7 114.4(4) . .
N2 C9 C10 106.5(4) . .
N2 C9 C11 110.4(4) . .
N2 C9 C12 111.0(4) . .
C11 C9 C10 109.7(5) . .
C11 C9 C12 109.7(4) . .
C12 C9 C10 109.5(4) . .
C9 C10 H10A 109.5 . .
C9 C10 H10B 109.5 . .
C9 C10 H10C 109.5 . .
H10A C10 H10B 109.5 . .
H10A C10 H10C 109.5 . .
H10B C10 H10C 109.5 . .
C9 C11 H11A 109.5 . .
C9 C11 H11B 109.5 . .
C9 C11 H11C 109.5 . .
H11A C11 H11B 109.5 . .
H11A C11 H11C 109.5 . .
H11B C11 H11C 109.5 . .
C9 C12 H12A 109.5 . .
C9 C12 H12B 109.5 . .
C9 C12 H12C 109.5 . .
H12A C12 H12B 109.5 . .
H12A C12 H12C 109.5 . .
H12B C12 H12C 109.5 . .
K2 C13 H13A 74.9 2_655 .
K2 C13 H13B 51.2 2_655 .
N4 C13 K2 158.1(3) . 2_655
N4 C13 H13A 108.6 . .
N4 C13 H13B 108.6 . .
N4 C13 C14 114.6(3) . .
H13A C13 H13B 107.6 . .
C14 C13 K2 83.3(2) . 2_655
C14 C13 H13A 108.6 . .
C14 C13 H13B 108.6 . .
N3 C14 C13 115.0(4) . .
O3 C14 N3 128.1(4) . .
O3 C14 C13 116.8(3) . .
N3 C15 C16 111.8(3) . .
N3 C15 C17 106.0(4) . .
N3 C15 C18 110.2(4) . .
C16 C15 C17 108.8(4) . .
C16 C15 C18 110.3(4) . .
C18 C15 C17 109.6(4) . .
C15 C16 H16A 109.5 . .
C15 C16 H16B 109.5 . .
C15 C16 H16C 109.5 . .
H16A C16 H16B 109.5 . .
H16A C16 H16C 109.5 . .
H16B C16 H16C 109.5 . .
C15 C17 H17A 109.5 . .
C15 C17 H17B 109.5 . .
C15 C17 H17C 109.5 . .
H17A C17 H17B 109.5 . .
H17A C17 H17C 109.5 . .
H17B C17 H17C 109.5 . .
C15 C18 H18A 109.5 . .
C15 C18 H18B 109.5 . .
C15 C18 H18C 109.5 . .
H18A C18 H18B 109.5 . .
H18A C18 H18C 109.5 . .
H18B C18 H18C 109.5 . .
C20 N5 C19 109.3(11) 2_655 2_655
C21 N5 C19 122.8(8) 2_655 2_655
C21 N5 C20 127.6(10) 2_655 2_655
C21 O4 K2 121.2(5) 2_655 2_655
C21 O4 K2 121.2(5) . .
C19 C20 C21 116.2(13) 2_655 2_655
O4 C21 N5 114.2(10) . .

loop_
_geom_bond_atom_site_label_1
_geom_bond_atom_site_label_2
_geom_bond_distance
_geom_bond_site_symmetry_2
Co1 N1 1.975(3) .
Co1 N2 1.977(3) .
Co1 N3 1.989(3) .
Co1 N4 2.068(3) .
K2 K2 3.574(2) 2_655
K2 O1 2.589(3) 3_545
K2 O2 2.637(4) 3
K2 O3 2.637(4) .
K2 O3 2.826(3) 2_655
K2 O4 2.809(4) .
N1 C2 1.335(4) .
N1 C3 1.502(5) .
N2 C8 1.335(5) .
N2 C9 1.494(5) .
N3 C14 1.333(4) .
N3 C15 1.496(5) .
N4 C1 1.482(5) .
N4 C7 1.482(5) .
N4 C13 1.456(6) .
O1 K2 2.589(3) 3_455
O1 C2 1.250(5) .
O2 K2 2.637(4) 3_445
O2 C8 1.238(5) .
O3 K2 2.826(3) 2_655
O3 C14 1.279(5) .
C1 H1A 0.9700 .
C1 H1B 0.9700 .
C1 C2 1.537(6) .
C3 C4 1.561(6) .
C3 C5 1.510(7) .
C3 C6 1.521(6) .
C4 H4A 0.9600 .
C4 H4B 0.9600 .
C4 H4C 0.9600 .
C5 H5A 0.9600 .
C5 H5B 0.9600 .
C5 H5C 0.9600 .
C6 H6A 0.9600 .
C6 H6B 0.9600 .
C6 H6C 0.9600 .
C7 H7A 0.9700 .
C7 H7B 0.9700 .
C7 C8 1.550(6) .
C9 C10 1.556(7) .
C9 C11 1.523(7) .
C9 C12 1.540(7) .
C10 H10A 0.9600 .
C10 H10B 0.9600 .
C10 H10C 0.9600 .
C11 H11A 0.9600 .
C11 H11B 0.9600 .
C11 H11C 0.9600 .
C12 H12A 0.9600 .
C12 H12B 0.9600 .
C12 H12C 0.9600 .
C13 K2 3.416(5) 2_655
C13 H13A 0.9700 .
C13 H13B 0.9700 .
C13 C14 1.527(6) .
C15 C16 1.528(7) .
C15 C17 1.539(6) .
C15 C18 1.529(6) .
C16 H16A 0.9600 .
C16 H16B 0.9600 .
C16 H16C 0.9600 .
C17 H17A 0.9600 .
C17 H17B 0.9600 .
C17 H17C 0.9600 .
C18 H18A 0.9600 .
C18 H18B 0.9600 .
C18 H18C 0.9600 .
N5 C19 1.467(14) 2_655
N5 C20 1.433(14) 2_655
N5 C21 1.339(13) 2_655
O4 C21 1.299(13) 2_655
C19 C20 1.45(2) 2_655
C20 C21 1.45(2) 2_655
